data_7207269
loop_
_publ_author_name
'Grabowsky, Simon'
'Dean, Pamela M.'
'Skelton, Brian W.'
'Sobolev, Alexandre N.'
'Spackman, Mark A.'
'White, Allan H.'

_publ_section_title
;
 Crystal packing in the 2-R,4-oxo-[1,3-a/b]-naphthodioxanes -- Hirshfeld
 surface analysis and melting point correlation
;
_journal_issue 3
_journal_name_full CrystEngComm
_journal_page_first 1083
_journal_paper_doi 10.1039/c2ce06393j
_journal_volume 14
_journal_year 2012
_chemical_formula_moiety 'C13 H7 Cl3 O3'
_chemical_formula_sum 'C13 H7 Cl3 O3'
_chemical_formula_weight 317.54
_chemical_name_systematic
;
?
;
_space_group_IT_number 2
_symmetry_cell_setting triclinic
_symmetry_Int_Tables_number 2
_symmetry_space_group_name_Hall '-P 1'
_symmetry_space_group_name_H-M 'P -1'
_atom_sites_solution_hydrogens geom
_atom_sites_solution_primary direct
_atom_sites_solution_secondary difmap
_audit_creation_method SHELXL-97
_cell_angle_alpha 109.289(4)
_cell_angle_beta 99.692(4)
_cell_angle_gamma 93.069(4)
_cell_formula_units_Z 2
_cell_length_a 5.8452(3)
_cell_length_b 9.3279(3)
_cell_length_c 12.1599(6)
_cell_measurement_reflns_used 8802
_cell_measurement_temperature 100(2)
_cell_measurement_theta_max 40.8
_cell_measurement_theta_min 3.4
_cell_volume 612.59(5)
_computing_cell_refinement
;
CrysAlisPro, Oxford Diffraction Ltd.,
Version 1.171.33.41 (release 06-05-2009 CrysAlis171 .NET)
(compiled May 6 2009,17:20:42)
;
_computing_data_collection
;
CrysAlisPro, Oxford Diffraction Ltd.,
Version 1.171.33.41 (release 06-05-2009 CrysAlis171 .NET)
(compiled May 6 2009,17:20:42)
;
_computing_data_reduction
;
CrysAlisPro, Oxford Diffraction Ltd.,
Version 1.171.33.41 (release 06-05-2009 CrysAlis171 .NET)
(compiled May 6 2009,17:20:42)
;
_computing_molecular_graphics 'X-Seed 2.0 (Barbour, 2001)'
_computing_publication_material 'SHELXL-97 (Sheldrick, 2008)'
_computing_structure_refinement 'SHELXL-97 (Sheldrick, 2008)'
_computing_structure_solution 'SHELXS-97 (Sheldrick, 2008)'
_diffrn_ambient_temperature 100(2)
_diffrn_detector_area_resol_mean 16.0009
_diffrn_measured_fraction_theta_full 0.999
_diffrn_measured_fraction_theta_max 0.973
_diffrn_measurement_device_type 'Oxford Diffraction Xcalibur-S, Sapphire CCD'
_diffrn_measurement_method '\w scans'
_diffrn_radiation_monochromator graphite
_diffrn_radiation_source 'normal-focus sealed tube'
_diffrn_radiation_type MoK\a
_diffrn_radiation_wavelength 0.71073
_diffrn_reflns_av_R_equivalents 0.0200
_diffrn_reflns_av_sigmaI/netI 0.0339
_diffrn_reflns_limit_h_max 9
_diffrn_reflns_limit_h_min -10
_diffrn_reflns_limit_k_max 13
_diffrn_reflns_limit_k_min -17
_diffrn_reflns_limit_l_max 21
_diffrn_reflns_limit_l_min -22
_diffrn_reflns_number 16108
_diffrn_reflns_theta_full 40.00
_diffrn_reflns_theta_max 40.93
_diffrn_reflns_theta_min 3.41
_exptl_absorpt_coefficient_mu 0.746
_exptl_absorpt_correction_T_max 1.00000
_exptl_absorpt_correction_T_min 0.98523
_exptl_absorpt_correction_type multi-scan
_exptl_absorpt_process_details
;
CrysAlisPro, Oxford Diffraction Ltd.,
Version 1.171.33.41 (release 06-05-2009 CrysAlis171 .NET)
(compiled May 6 2009,17:20:42)
Empirical absorption correction using spherical harmonics,
implemented in SCALE3 ABSPACK scaling algorithm.
;
_exptl_crystal_colour colorless
_exptl_crystal_density_diffrn 1.721
_exptl_crystal_density_meas ?
_exptl_crystal_description prism
_exptl_crystal_F_000 320
_exptl_crystal_size_max 0.40
_exptl_crystal_size_mid 0.31
_exptl_crystal_size_min 0.25
_refine_diff_density_max 0.632
_refine_diff_density_min -0.331
_refine_diff_density_rms 0.082
_refine_ls_extinction_method none
_refine_ls_goodness_of_fit_ref 1.002
_refine_ls_hydrogen_treatment constr
_refine_ls_matrix_type full
_refine_ls_number_parameters 172
_refine_ls_number_reflns 7835
_refine_ls_number_restraints 0
_refine_ls_restrained_S_all 1.002
_refine_ls_R_factor_all 0.0373
_refine_ls_R_factor_gt 0.0282
_refine_ls_shift/su_max 0.003
_refine_ls_shift/su_mean 0.000
_refine_ls_structure_factor_coef Fsqd
_refine_ls_weighting_details 'calc w=1/[\s^2^(Fo^2^)+(0.0400P)^2^+0.0000P] where P=(Fo^2^+2Fc^2^)/3'
_refine_ls_weighting_scheme calc
_refine_ls_wR_factor_gt 0.0729
_refine_ls_wR_factor_ref 0.0747
_reflns_number_gt 6261
_reflns_number_total 7835
_reflns_threshold_expression >2sigma(I)
_cod_data_source_file c2ce06393j.txt
_cod_data_source_block ppccl3
_cod_depositor_comments
;
The following automatic conversions were performed:

'_exptl_crystal_density_meas' value 'not measured' was changed to '?'
- the value is perceived as not measured.

Automatic conversion script
Id: cif_fix_values 3008 2015-01-20 13:52:24Z robertas 
;
_cod_database_code 7207269

loop_
_symmetry_equiv_pos_as_xyz
'x, y, z'
'-x, -y, -z'

loop_
_atom_site_label
_atom_site_type_symbol
_atom_site_fract_x
_atom_site_fract_y
_atom_site_fract_z
_atom_site_U_iso_or_equiv
_atom_site_adp_type
_atom_site_occupancy
_atom_site_symmetry_multiplicity
_atom_site_calc_flag
_atom_site_refinement_flags
O1 O 0.75821(9) 0.54782(6) 0.85839(5) 0.01193(9) Uani 1 1 d .
C2 C 0.71900(12) 0.70124(8) 0.89455(6) 0.01057(10) Uani 1 1 d .
H2 H 0.8020 0.7560 0.8518 0.013 Uiso 1 1 calc R
O3 O 0.47678(9) 0.72043(6) 0.87656(5) 0.01285(9) Uani 1 1 d .
O4 O 0.14571(10) 0.67111(7) 0.74526(5) 0.01684(10) Uani 1 1 d .
C4 C 0.33870(12) 0.63651(8) 0.76870(6) 0.01194(11) Uani 1 1 d .
C5 C 0.44042(12) 0.50749(8) 0.69404(6) 0.01111(11) Uani 1 1 d .
C6 C 0.32605(12) 0.42056(9) 0.58029(7) 0.01299(11) Uani 1 1 d .
H6 H 0.1802 0.4457 0.5483 0.016 Uiso 1 1 calc R
C7 C 0.42369(13) 0.29485(8) 0.51105(6) 0.01275(11) Uani 1 1 d .
C8 C 0.30923(14) 0.20278(9) 0.39354(7) 0.01646(13) Uani 1 1 d .
H8 H 0.1616 0.2244 0.3604 0.020 Uiso 1 1 calc R
C9 C 0.41155(16) 0.08330(10) 0.32820(7) 0.01920(15) Uani 1 1 d .
H9 H 0.3345 0.0228 0.2498 0.023 Uiso 1 1 calc R
C10 C 0.63086(16) 0.04912(10) 0.37636(7) 0.01921(14) Uani 1 1 d .
H10 H 0.6999 -0.0340 0.3300 0.023 Uiso 1 1 calc R
C11 C 0.74439(14) 0.13502(9) 0.48935(7) 0.01635(13) Uani 1 1 d .
H11 H 0.8918 0.1112 0.5206 0.020 Uiso 1 1 calc R
C12 C 0.64345(12) 0.25915(8) 0.55998(6) 0.01226(11) Uani 1 1 d .
C13 C 0.75784(12) 0.34804(8) 0.67725(6) 0.01245(11) Uani 1 1 d .
H13 H 0.9037 0.3247 0.7108 0.015 Uiso 1 1 calc R
C14 C 0.65584(12) 0.46776(8) 0.74155(6) 0.01076(10) Uani 1 1 d .
C15 C 0.81640(12) 0.77052(8) 1.02902(6) 0.01051(10) Uani 1 1 d .
Cl1 Cl 1.11654(3) 0.74897(2) 1.052911(15) 0.01282(4) Uani 1 1 d .
Cl2 Cl 0.77616(3) 0.96615(2) 1.080295(16) 0.01425(4) Uani 1 1 d .
Cl3 Cl 0.67068(3) 0.67373(2) 1.106075(16) 0.01358(4) Uani 1 1 d .

loop_
_atom_site_aniso_label
_atom_site_aniso_U_11
_atom_site_aniso_U_22
_atom_site_aniso_U_33
_atom_site_aniso_U_23
_atom_site_aniso_U_13
_atom_site_aniso_U_12
O1 0.0138(2) 0.0104(2) 0.0091(2) 0.00092(16) -0.00033(16) 0.00407(16)
C2 0.0101(2) 0.0108(3) 0.0104(3) 0.0028(2) 0.00197(19) 0.00311(19)
O3 0.00978(19) 0.0145(2) 0.0123(2) 0.00198(17) 0.00129(16) 0.00412(16)
O4 0.0113(2) 0.0194(3) 0.0188(3) 0.0056(2) 0.00111(18) 0.00586(18)
C4 0.0108(2) 0.0127(3) 0.0124(3) 0.0045(2) 0.0019(2) 0.0023(2)
C5 0.0103(2) 0.0117(3) 0.0110(3) 0.0037(2) 0.0013(2) 0.0026(2)
C6 0.0115(3) 0.0143(3) 0.0120(3) 0.0043(2) -0.0002(2) 0.0016(2)
C7 0.0136(3) 0.0132(3) 0.0104(3) 0.0037(2) 0.0009(2) 0.0003(2)
C8 0.0179(3) 0.0171(3) 0.0113(3) 0.0036(2) -0.0019(2) -0.0010(2)
C9 0.0252(4) 0.0174(3) 0.0108(3) 0.0014(2) 0.0004(3) -0.0008(3)
C10 0.0253(4) 0.0160(3) 0.0135(3) 0.0009(2) 0.0047(3) 0.0035(3)
C11 0.0188(3) 0.0150(3) 0.0130(3) 0.0012(2) 0.0037(2) 0.0043(2)
C12 0.0135(3) 0.0118(3) 0.0104(3) 0.0026(2) 0.0021(2) 0.0015(2)
C13 0.0117(3) 0.0125(3) 0.0113(3) 0.0020(2) 0.0010(2) 0.0033(2)
C14 0.0105(2) 0.0111(3) 0.0095(3) 0.0024(2) 0.00107(19) 0.00159(19)
C15 0.0107(2) 0.0100(2) 0.0107(3) 0.0027(2) 0.00320(19) 0.00207(19)
Cl1 0.00960(6) 0.01427(7) 0.01296(7) 0.00288(5) 0.00137(5) 0.00189(5)
Cl2 0.01655(7) 0.00993(7) 0.01549(8) 0.00222(5) 0.00501(6) 0.00320(5)
Cl3 0.01390(7) 0.01505(7) 0.01294(7) 0.00598(6) 0.00383(5) 0.00022(5)

loop_
_atom_type_symbol
_atom_type_description
_atom_type_scat_dispersion_real
_atom_type_scat_dispersion_imag
_atom_type_scat_source
C C 0.0033 0.0016 'International Tables Vol C Tables 4.2.6.8 and 6.1.1.4'
H H 0.0000 0.0000 'International Tables Vol C Tables 4.2.6.8 and 6.1.1.4'
O O 0.0106 0.0060 'International Tables Vol C Tables 4.2.6.8 and 6.1.1.4'
Cl Cl 0.1484 0.1585 'International Tables Vol C Tables 4.2.6.8 and 6.1.1.4'

loop_
_geom_angle_atom_site_label_1
_geom_angle_atom_site_label_2
_geom_angle_atom_site_label_3
_geom_angle
C14 O1 C2 112.95(5)
O1 C2 O3 112.74(6)
O1 C2 C15 107.12(6)
O3 C2 C15 107.07(5)
O1 C2 H2 109.9
O3 C2 H2 109.9
C15 C2 H2 109.9
C4 O3 C2 117.94(6)
O4 C4 O3 118.05(7)
O4 C4 C5 126.13(7)
O3 C4 C5 115.78(6)
C6 C5 C14 119.26(7)
C6 C5 C4 121.46(6)
C14 C5 C4 119.23(6)
C5 C6 C7 120.66(7)
C5 C6 H6 119.7
C7 C6 H6 119.7
C6 C7 C8 121.89(7)
C6 C7 C12 119.02(6)
C8 C7 C12 119.09(7)
C9 C8 C7 120.20(7)
C9 C8 H8 119.9
C7 C8 H8 119.9
C8 C9 C10 120.63(7)
C8 C9 H9 119.7
C10 C9 H9 119.7
C11 C10 C9 120.48(8)
C11 C10 H10 119.8
C9 C10 H10 119.8
C10 C11 C12 120.53(7)
C10 C11 H11 119.7
C12 C11 H11 119.7
C13 C12 C11 121.14(7)
C13 C12 C7 119.82(7)
C11 C12 C7 119.04(7)
C14 C13 C12 119.19(7)
C14 C13 H13 120.4
C12 C13 H13 120.4
C13 C14 O1 119.37(6)
C13 C14 C5 122.03(6)
O1 C14 C5 118.51(6)
C2 C15 Cl1 107.72(5)
C2 C15 Cl2 109.44(5)
Cl1 C15 Cl2 110.27(4)
C2 C15 Cl3 110.39(5)
Cl1 C15 Cl3 109.59(4)
Cl2 C15 Cl3 109.41(4)

loop_
_geom_bond_atom_site_label_1
_geom_bond_atom_site_label_2
_geom_bond_distance
O1 C14 1.3782(8)
O1 C2 1.3954(9)
C2 O3 1.4259(9)
C2 C15 1.5377(10)
C2 H2 1.0000
O3 C4 1.3719(9)
O4 C4 1.2039(9)
C4 C5 1.4706(10)
C5 C6 1.3810(10)
C5 C14 1.4153(10)
C6 C7 1.4110(11)
C6 H6 0.9500
C7 C8 1.4258(10)
C7 C12 1.4263(11)
C8 C9 1.3702(12)
C8 H8 0.9500
C9 C10 1.4150(13)
C9 H9 0.9500
C10 C11 1.3707(11)
C10 H10 0.9500
C11 C12 1.4189(11)
C11 H11 0.9500
C12 C13 1.4165(10)
C13 C14 1.3657(10)
C13 H13 0.9500
C15 Cl1 1.7628(7)
C15 Cl2 1.7657(7)
C15 Cl3 1.7787(7)

loop_
_geom_hbond_atom_site_label_D
_geom_hbond_atom_site_label_H
_geom_hbond_atom_site_label_A
_geom_hbond_distance_DH
_geom_hbond_distance_HA
_geom_hbond_distance_DA
_geom_hbond_angle_DHA
_geom_hbond_site_symmetry_A
C2 H2 O4 1.00 2.59 3.2952(9) 127.4 1_655
C8 H8 O4 0.95 2.46 3.3822(10) 162.7 2_566
C9 H9 Cl1 0.95 2.91 3.8064(8) 157.9 1_444
C10 H10 Cl3 0.95 3.13 3.9823(9) 150.9 1_544
C10 H10 Cl2 0.95 3.14 3.6797(9) 117.5 1_544
C13 H13 Cl3 0.95 3.04 3.9502(8) 160.4 2_767
C13 H13 Cl1 0.95 3.19 3.6532(8) 112.2 2_767

loop_
_geom_torsion_atom_site_label_1
_geom_torsion_atom_site_label_2
_geom_torsion_atom_site_label_3
_geom_torsion_atom_site_label_4
_geom_torsion
C14 O1 C2 O3 55.76(8)
C14 O1 C2 C15 173.29(5)
O1 C2 O3 C4 -47.02(8)
C15 C2 O3 C4 -164.57(6)
C2 O3 C4 O4 -167.17(7)
C2 O3 C4 C5 15.07(9)
O4 C4 C5 C6 6.92(12)
O3 C4 C5 C6 -175.52(6)
O4 C4 C5 C14 -170.52(7)
O3 C4 C5 C14 7.04(10)
C14 C5 C6 C7 -0.98(11)
C4 C5 C6 C7 -178.42(7)
C5 C6 C7 C8 179.78(7)
C5 C6 C7 C12 -0.37(11)
C6 C7 C8 C9 178.81(8)
C12 C7 C8 C9 -1.04(12)
C7 C8 C9 C10 0.32(13)
C8 C9 C10 C11 0.09(13)
C9 C10 C11 C12 0.25(13)
C10 C11 C12 C13 179.44(7)
C10 C11 C12 C7 -0.98(12)
C6 C7 C12 C13 1.10(11)
C8 C7 C12 C13 -179.05(7)
C6 C7 C12 C11 -178.49(7)
C8 C7 C12 C11 1.35(11)
C11 C12 C13 C14 179.14(7)
C7 C12 C13 C14 -0.44(11)
C12 C13 C14 O1 175.48(6)
C12 C13 C14 C5 -0.96(11)
C2 O1 C14 C13 149.37(7)
C2 O1 C14 C5 -34.06(9)
C6 C5 C14 C13 1.69(11)
C4 C5 C14 C13 179.18(7)
C6 C5 C14 O1 -174.78(6)
C4 C5 C14 O1 2.71(10)
O1 C2 C15 Cl1 59.21(6)
O3 C2 C15 Cl1 -179.61(4)
O1 C2 C15 Cl2 179.12(4)
O3 C2 C15 Cl2 -59.71(6)
O1 C2 C15 Cl3 -60.41(6)
O3 C2 C15 Cl3 60.76(6)
